data_4030781
loop_
_publ_author_name
'Mal, Kanchan'
'Das, Supriya'
'Maiti, Nakul C.'
'Natarajan, Ramalingam'
'Das, Indrajit'

_publ_section_title
;
 ZnI2-Catalyzed Diastereoselective [4 + 2] Cycloadditions of
 \b,\g-Unsaturated \a-Ketothioesters with Olefins.
;
_journal_issue 6
_journal_name_full 'The Journal of organic chemistry'
_journal_page_first 2972
_journal_page_last 2988
_journal_paper_doi 10.1021/jo5024766
_journal_volume 80
_journal_year 2015
_chemical_formula_moiety 'C26 H25 N O2'
_chemical_formula_sum 'C26 H25 N O2'
_chemical_formula_weight 383.47
_space_group_crystal_system monoclinic
_space_group_IT_number 14
_space_group_name_Hall '-P 2ybc'
_space_group_name_H-M_alt 'P 1 21/c 1'
_symmetry_space_group_name_Hall '-P 2ybc'
_symmetry_space_group_name_H-M 'P 1 21/c 1'
_atom_sites_solution_hydrogens geom
_atom_sites_solution_primary direct
_audit_creation_date 2014-12-29
_audit_creation_method
;
Olex2 1.2
(compiled 2014.09.19 svn.r3010 for OlexSys, GUI svn.r4874)
;
_cell_angle_alpha 90
_cell_angle_beta 102.098(5)
_cell_angle_gamma 90
_cell_formula_units_Z 4
_cell_length_a 11.6199(11)
_cell_length_b 18.4852(15)
_cell_length_c 10.2680(10)
_cell_measurement_reflns_used 3605
_cell_measurement_temperature 296(2)
_cell_measurement_theta_max 22.34
_cell_measurement_theta_min 2.20
_cell_volume 2156.5(3)
_computing_cell_refinement 'SAINT v7.34A (Bruker, 200?)'
_computing_data_reduction 'SAINT v7.34A (Bruker, 200?)'
_computing_molecular_graphics 'Olex2 (Dolomanov et al., 2009)'
_computing_publication_material 'Olex2 (Dolomanov et al., 2009)'
_computing_structure_refinement 'ShelXL (Sheldrick, 2008)'
_computing_structure_solution 'ShelXT (Sheldrick, 2008)'
_diffrn_ambient_temperature 296.15
_diffrn_measured_fraction_theta_full 0.787
_diffrn_measured_fraction_theta_max 0.765
_diffrn_measurement_device_type 'CCD area detector'
_diffrn_measurement_method 'phi and omega scans'
_diffrn_radiation_monochromator graphite
_diffrn_radiation_type MoK\a
_diffrn_radiation_wavelength 0.71073
_diffrn_reflns_av_R_equivalents 0.0431
_diffrn_reflns_av_unetI/netI 0.0584
_diffrn_reflns_Laue_measured_fraction_full 0.787
_diffrn_reflns_Laue_measured_fraction_max 0.765
_diffrn_reflns_limit_h_max 12
_diffrn_reflns_limit_h_min -13
_diffrn_reflns_limit_k_max 16
_diffrn_reflns_limit_k_min -23
_diffrn_reflns_limit_l_max 12
_diffrn_reflns_limit_l_min -7
_diffrn_reflns_number 13103
_diffrn_reflns_point_group_measured_fraction_full 0.787
_diffrn_reflns_point_group_measured_fraction_max 0.765
_diffrn_reflns_theta_full 26.000
_diffrn_reflns_theta_max 27.363
_diffrn_reflns_theta_min 1.792
_exptl_absorpt_coefficient_mu 0.074
_exptl_absorpt_correction_T_max 1
_exptl_absorpt_correction_T_min 0.708842
_exptl_absorpt_correction_type multi-scan
_exptl_absorpt_process_details
;
SADABS-2004/1 (Bruker,2004) was used for absorption correction.
R(int) was 0.0817 before and 0.0398 after correction.
The Ratio of minimum to maximum transmission is 0.7088.
The \l/2 correction factor is 0.0015.
;
_exptl_crystal_colour colourless
_exptl_crystal_colour_primary colourless
_exptl_crystal_density_diffrn 1.181
_exptl_crystal_description plate
_exptl_crystal_F_000 816
_exptl_crystal_size_max 0.46
_exptl_crystal_size_mid 0.34
_exptl_crystal_size_min 0.12
_refine_diff_density_max 0.171
_refine_diff_density_min -0.172
_refine_diff_density_rms 0.032
_refine_ls_extinction_method none
_refine_ls_goodness_of_fit_ref 0.952
_refine_ls_hydrogen_treatment constr
_refine_ls_matrix_type full
_refine_ls_number_parameters 263
_refine_ls_number_reflns 3742
_refine_ls_number_restraints 0
_refine_ls_restrained_S_all 0.952
_refine_ls_R_factor_all 0.1094
_refine_ls_R_factor_gt 0.0499
_refine_ls_shift/su_max 0.000
_refine_ls_shift/su_mean 0.000
_refine_ls_structure_factor_coef Fsqd
_refine_ls_weighting_details 'w=1/[\s^2^(Fo^2^)+(0.1000P)^2^] where P=(Fo^2^+2Fc^2^)/3'
_refine_ls_weighting_scheme calc
_refine_ls_wR_factor_gt 0.1375
_refine_ls_wR_factor_ref 0.1692
_reflns_Friedel_coverage 0.000
_reflns_number_gt 2068
_reflns_number_total 3742
_reflns_threshold_expression 'I > 2\s(I)'
_cod_data_source_file jo5024766_si_009.cif
_cod_data_source_block km_395
_cod_depositor_comments 'Adding full bibliography for 4030777--4030784.cif.'
_cod_database_code 4030781
_shelxl_version_number 2014/6
_shelx_space_group_comment
;
The symmetry employed for this shelxl refinement is uniquely defined
by the following loop, which should always be used as a source of
symmetry information in preference to the above space-group names.
They are only intended as comments.
;
_olex2_refinement_description
;
1. Fixed Uiso
 At 1.2 times of:
  All C(H) groups, All C(H,H) groups, All N(H) groups
 At 1.5 times of:
  All C(H,H,H) groups
2.a Ternary CH refined with riding coordinates:
 C3(H3)
2.b Secondary CH2 refined with riding coordinates:
 C4(H4A,H4B), C19(H19A,H19B)
2.c Aromatic/amide H refined with riding coordinates:
 N1(H1), C2(H2), C8(H8), C9(H9), C10(H10), C11(H11), C12(H12), C14(H14),
 C15(H15), C16(H16), C17(H17), C18(H18), C21(H21), C22(H22), C23(H23), C24(H24),
  C25(H25)
2.d Idealised Me refined as rotating group:
 C6(H6A,H6B,H6C)
;
_olex2_submission_special_instructions 'No special instructions were received'

loop_
_space_group_symop_operation_xyz
'x, y, z'
'-x, y+1/2, -z+1/2'
'-x, -y, -z'
'x, -y-1/2, z-1/2'

loop_
_atom_site_label
_atom_site_type_symbol
_atom_site_fract_x
_atom_site_fract_y
_atom_site_fract_z
_atom_site_U_iso_or_equiv
_atom_site_adp_type
_atom_site_occupancy
_atom_site_site_symmetry_order
_atom_site_calc_flag
_atom_site_refinement_flags_posn
O1 O 0.61608(13) 0.64049(6) 0.30850(16) 0.0494(5) Uani 1 1 d .
O2 O 0.51606(14) 0.70829(7) 0.58573(19) 0.0620(5) Uani 1 1 d .
N1 N 0.50231(14) 0.74972(8) 0.3746(2) 0.0502(6) Uani 1 1 d .
H1 H 0.5139 0.7396 0.2966 0.060 Uiso 1 1 calc R
C1 C 0.59668(19) 0.63560(9) 0.4355(2) 0.0418(6) Uani 1 1 d .
C2 C 0.62561(19) 0.57959(10) 0.5159(2) 0.0473(6) Uani 1 1 d .
H2 H 0.6108 0.5819 0.6013 0.057 Uiso 1 1 calc R
C3 C 0.6818(2) 0.51197(10) 0.4745(2) 0.0468(6) Uani 1 1 d .
H3 H 0.6196 0.4758 0.4488 0.056 Uiso 1 1 calc R
C4 C 0.7303(2) 0.52988(10) 0.3509(2) 0.0473(7) Uani 1 1 d .
H4A H 0.8022 0.5576 0.3774 0.057 Uiso 1 1 calc R
H4B H 0.7496 0.4852 0.3107 0.057 Uiso 1 1 calc R
C5 C 0.6432(2) 0.57285(9) 0.2476(2) 0.0451(6) Uani 1 1 d .
C006 C 0.53459(19) 0.70144(10) 0.4730(3) 0.0447(6) Uani 1 1 d .
C6 C 0.5261(2) 0.53323(12) 0.1985(3) 0.0617(8) Uani 1 1 d .
H6A H 0.4880 0.5259 0.2719 0.093 Uiso 1 1 calc GR
H6B H 0.5407 0.4873 0.1616 0.093 Uiso 1 1 calc GR
H6C H 0.4763 0.5618 0.1314 0.093 Uiso 1 1 calc GR
C7 C 0.7753(2) 0.47951(10) 0.5849(2) 0.0432(6) Uani 1 1 d .
C8 C 0.7587(2) 0.41079(11) 0.6341(3) 0.0619(8) Uani 1 1 d .
H8 H 0.6892 0.3857 0.6014 0.074 Uiso 1 1 calc R
C9 C 0.8459(3) 0.37961(14) 0.7319(3) 0.0779(10) Uani 1 1 d .
H9 H 0.8348 0.3338 0.7648 0.093 Uiso 1 1 calc R
C10 C 0.9478(3) 0.41668(16) 0.7793(3) 0.0818(10) Uani 1 1 d .
H10 H 1.0066 0.3958 0.8438 0.098 Uiso 1 1 calc R
C11 C 0.9637(3) 0.48451(15) 0.7321(3) 0.0756(9) Uani 1 1 d .
H11 H 1.0326 0.5099 0.7657 0.091 Uiso 1 1 calc R
C12 C 0.8783(2) 0.51487(12) 0.6358(3) 0.0597(8) Uani 1 1 d .
H12 H 0.8905 0.5607 0.6040 0.072 Uiso 1 1 calc R
C13 C 0.69922(19) 0.59460(11) 0.1320(2) 0.0483(6) Uani 1 1 d .
C14 C 0.7197(2) 0.54189(13) 0.0434(3) 0.0662(8) Uani 1 1 d .
H14 H 0.7018 0.4940 0.0583 0.079 Uiso 1 1 calc R
C15 C 0.7652(3) 0.55831(18) -0.0645(3) 0.0843(9) Uani 1 1 d .
H15 H 0.7779 0.5219 -0.1224 0.101 Uiso 1 1 calc R
C16 C 0.7925(3) 0.6284(2) -0.0879(3) 0.0869(10) Uani 1 1 d .
H16 H 0.8213 0.6398 -0.1633 0.104 Uiso 1 1 calc R
C17 C 0.7776(2) 0.68232(16) -0.0007(3) 0.0784(9) Uani 1 1 d .
H17 H 0.7984 0.7297 -0.0154 0.094 Uiso 1 1 calc R
C18 C 0.7308(2) 0.66510(12) 0.1101(3) 0.0614(8) Uani 1 1 d .
H18 H 0.7207 0.7013 0.1697 0.074 Uiso 1 1 calc R
C19 C 0.4479(2) 0.81900(10) 0.3956(3) 0.0627(8) Uani 1 1 d .
H19A H 0.4834 0.8568 0.3514 0.075 Uiso 1 1 calc R
H19B H 0.4649 0.8297 0.4902 0.075 Uiso 1 1 calc R
C20 C 0.3170(2) 0.82046(9) 0.3447(3) 0.0522(7) Uani 1 1 d .
C21 C 0.2689(3) 0.82411(12) 0.2096(3) 0.0642(8) Uani 1 1 d .
H21 H 0.3188 0.8258 0.1497 0.077 Uiso 1 1 calc R
C22 C 0.1498(3) 0.82529(13) 0.1624(3) 0.0754(9) Uani 1 1 d .
H22 H 0.1196 0.8277 0.0712 0.090 Uiso 1 1 calc R
C23 C 0.0748(3) 0.82295(14) 0.2493(5) 0.0858(10) Uani 1 1 d .
H23 H -0.0063 0.8234 0.2176 0.103 Uiso 1 1 calc R
C24 C 0.1210(4) 0.81996(17) 0.3839(5) 0.0965(11) Uani 1 1 d .
H24 H 0.0711 0.8187 0.4438 0.116 Uiso 1 1 calc R
C25 C 0.2417(3) 0.81886(13) 0.4306(3) 0.0778(9) Uani 1 1 d .
H25 H 0.2720 0.8170 0.5218 0.093 Uiso 1 1 calc R

loop_
_atom_site_aniso_label
_atom_site_aniso_U_11
_atom_site_aniso_U_22
_atom_site_aniso_U_33
_atom_site_aniso_U_23
_atom_site_aniso_U_13
_atom_site_aniso_U_12
O1 0.0649(12) 0.0429(7) 0.0448(12) 0.0010(6) 0.0216(10) 0.0111(6)
O2 0.0766(14) 0.0635(9) 0.0530(14) -0.0067(8) 0.0299(12) 0.0050(7)
N1 0.0570(14) 0.0431(9) 0.0514(15) -0.0053(9) 0.0138(12) 0.0075(8)
C1 0.0456(16) 0.0440(10) 0.0401(17) -0.0021(10) 0.0187(14) 0.0000(8)
C2 0.0466(16) 0.0534(11) 0.0443(17) 0.0030(10) 0.0151(14) 0.0029(9)
C3 0.0453(16) 0.0457(10) 0.0482(18) 0.0009(10) 0.0070(14) -0.0009(9)
C4 0.0534(17) 0.0478(10) 0.0416(17) -0.0001(10) 0.0123(14) 0.0101(9)
C5 0.0502(16) 0.0425(10) 0.0429(17) -0.0055(10) 0.0108(14) 0.0046(9)
C006 0.0405(16) 0.0437(11) 0.0520(19) -0.0033(11) 0.0146(15) -0.0023(9)
C6 0.0590(19) 0.0636(13) 0.060(2) -0.0009(12) 0.0072(16) -0.0056(11)
C7 0.0460(18) 0.0488(11) 0.0346(16) 0.0027(10) 0.0083(14) 0.0093(10)
C8 0.072(2) 0.0567(13) 0.057(2) 0.0041(12) 0.0123(17) 0.0009(12)
C9 0.100(3) 0.0600(14) 0.070(2) 0.0190(14) 0.011(2) 0.0212(16)
C10 0.074(3) 0.094(2) 0.074(3) 0.0216(17) 0.007(2) 0.0363(17)
C11 0.053(2) 0.0971(19) 0.075(3) 0.0138(17) 0.010(2) 0.0118(14)
C12 0.050(2) 0.0682(14) 0.058(2) 0.0122(13) 0.0049(18) 0.0012(12)
C13 0.0451(16) 0.0599(12) 0.0385(16) 0.0026(11) 0.0056(14) 0.0099(10)
C14 0.068(2) 0.0831(16) 0.052(2) -0.0137(14) 0.0240(18) 0.0032(13)
C15 0.077(2) 0.115(2) 0.063(2) -0.0210(18) 0.021(2) 0.0035(17)
C16 0.065(2) 0.145(3) 0.056(2) 0.010(2) 0.0277(19) 0.0116(19)
C17 0.062(2) 0.0963(19) 0.083(3) 0.0307(18) 0.029(2) 0.0081(14)
C18 0.0546(18) 0.0663(14) 0.066(2) 0.0070(13) 0.0197(17) 0.0090(11)
C19 0.067(2) 0.0400(11) 0.081(2) -0.0074(11) 0.0155(17) 0.0075(10)
C20 0.066(2) 0.0368(10) 0.058(2) 0.0033(10) 0.0218(19) 0.0137(10)
C21 0.066(2) 0.0671(14) 0.064(3) 0.0074(13) 0.025(2) 0.0076(12)
C22 0.081(3) 0.0833(17) 0.062(2) 0.0096(14) 0.014(2) 0.0161(15)
C23 0.063(2) 0.0923(19) 0.101(3) 0.0150(19) 0.016(3) 0.0297(15)
C24 0.078(3) 0.138(3) 0.083(3) 0.017(2) 0.039(3) 0.035(2)
C25 0.076(3) 0.105(2) 0.055(2) 0.0092(15) 0.021(2) 0.0299(16)

loop_
_atom_type_symbol
_atom_type_description
_atom_type_scat_dispersion_real
_atom_type_scat_dispersion_imag
_atom_type_scat_source
C C 0.0033 0.0016 'International Tables Vol C Tables 4.2.6.8 and 6.1.1.4'
H H 0.0000 0.0000 'International Tables Vol C Tables 4.2.6.8 and 6.1.1.4'
N N 0.0061 0.0033 'International Tables Vol C Tables 4.2.6.8 and 6.1.1.4'
O O 0.0106 0.0060 'International Tables Vol C Tables 4.2.6.8 and 6.1.1.4'

loop_
_geom_angle_atom_site_label_1
_geom_angle_atom_site_label_2
_geom_angle_atom_site_label_3
_geom_angle
C1 O1 C5 116.32(14)
C006 N1 H1 118.9
C006 N1 C19 122.2(2)
C19 N1 H1 118.9
O1 C1 C006 111.92(18)
C2 C1 O1 125.01(18)
C2 C1 C006 123.1(2)
C1 C2 H2 118.7
C1 C2 C3 122.7(2)
C3 C2 H2 118.7
C2 C3 H3 107.6
C2 C3 C4 108.06(16)
C2 C3 C7 113.60(19)
C4 C3 H3 107.6
C7 C3 H3 107.6
C7 C3 C4 112.04(18)
C3 C4 H4A 109.1
C3 C4 H4B 109.1
H4A C4 H4B 107.8
C5 C4 C3 112.59(18)
C5 C4 H4A 109.1
C5 C4 H4B 109.1
O1 C5 C4 108.61(17)
O1 C5 C6 107.01(17)
O1 C5 C13 105.87(15)
C4 C5 C6 113.13(18)
C13 C5 C4 110.49(18)
C13 C5 C6 111.4(2)
O2 C006 N1 124.41(19)
O2 C006 C1 120.9(2)
N1 C006 C1 114.7(2)
C5 C6 H6A 109.5
C5 C6 H6B 109.5
C5 C6 H6C 109.5
H6A C6 H6B 109.5
H6A C6 H6C 109.5
H6B C6 H6C 109.5
C8 C7 C3 119.9(2)
C12 C7 C3 121.8(2)
C12 C7 C8 118.2(2)
C7 C8 H8 119.9
C9 C8 C7 120.2(3)
C9 C8 H8 119.9
C8 C9 H9 120.2
C10 C9 C8 119.6(3)
C10 C9 H9 120.2
C9 C10 H10 119.9
C9 C10 C11 120.3(3)
C11 C10 H10 119.9
C10 C11 H11 120.0
C12 C11 C10 120.0(3)
C12 C11 H11 120.0
C7 C12 H12 119.2
C11 C12 C7 121.7(2)
C11 C12 H12 119.2
C14 C13 C5 119.09(19)
C18 C13 C5 123.1(2)
C18 C13 C14 117.8(2)
C13 C14 H14 119.1
C15 C14 C13 121.9(3)
C15 C14 H14 119.1
C14 C15 H15 120.0
C14 C15 C16 119.9(3)
C16 C15 H15 120.0
C15 C16 H16 119.8
C15 C16 C17 120.5(3)
C17 C16 H16 119.8
C16 C17 H17 120.4
C16 C17 C18 119.3(3)
C18 C17 H17 120.4
C13 C18 C17 120.5(2)
C13 C18 H18 119.7
C17 C18 H18 119.7
N1 C19 H19A 108.8
N1 C19 H19B 108.8
N1 C19 C20 113.68(17)
H19A C19 H19B 107.7
C20 C19 H19A 108.8
C20 C19 H19B 108.8
C21 C20 C19 121.1(3)
C25 C20 C19 120.9(3)
C25 C20 C21 118.0(3)
C20 C21 H21 119.3
C22 C21 C20 121.5(3)
C22 C21 H21 119.3
C21 C22 H22 119.9
C21 C22 C23 120.2(3)
C23 C22 H22 119.9
C22 C23 H23 120.4
C22 C23 C24 119.1(3)
C24 C23 H23 120.4
C23 C24 H24 119.9
C23 C24 C25 120.2(3)
C25 C24 H24 119.9
C20 C25 C24 121.0(3)
C20 C25 H25 119.5
C24 C25 H25 119.5

loop_
_geom_bond_atom_site_label_1
_geom_bond_atom_site_label_2
_geom_bond_distance
O1 C1 1.372(2)
O1 C5 1.462(2)
O2 C006 1.227(3)
N1 H1 0.8600
N1 C006 1.342(3)
N1 C19 1.464(2)
C1 C2 1.323(3)
C1 C006 1.506(3)
C2 H2 0.9300
C2 C3 1.512(3)
C3 H3 0.9800
C3 C4 1.529(3)
C3 C7 1.519(3)
C4 H4A 0.9700
C4 H4B 0.9700
C4 C5 1.526(3)
C5 C6 1.535(3)
C5 C13 1.522(3)
C6 H6A 0.9600
C6 H6B 0.9600
C6 H6C 0.9600
C7 C8 1.395(3)
C7 C12 1.368(3)
C8 H8 0.9300
C8 C9 1.394(4)
C9 H9 0.9300
C9 C10 1.366(4)
C10 H10 0.9300
C10 C11 1.371(4)
C11 H11 0.9300
C11 C12 1.367(4)
C12 H12 0.9300
C13 C14 1.387(3)
C13 C18 1.385(3)
C14 H14 0.9300
C14 C15 1.358(4)
C15 H15 0.9300
C15 C16 1.368(4)
C16 H16 0.9300
C16 C17 1.374(4)
C17 H17 0.9300
C17 C18 1.397(4)
C18 H18 0.9300
C19 H19A 0.9700
C19 H19B 0.9700
C19 C20 1.502(3)
C20 C21 1.384(4)
C20 C25 1.367(4)
C21 H21 0.9300
C21 C22 1.368(4)
C22 H22 0.9300
C22 C23 1.373(4)
C23 H23 0.9300
C23 C24 1.375(4)
C24 H24 0.9300
C24 C25 1.383(4)
C25 H25 0.9300

loop_
_geom_torsion_atom_site_label_1
_geom_torsion_atom_site_label_2
_geom_torsion_atom_site_label_3
_geom_torsion_atom_site_label_4
_geom_torsion
O1 C1 C2 C3 -1.8(4)
O1 C1 C006 O2 -175.78(19)
O1 C1 C006 N1 4.5(3)
O1 C5 C13 C14 -171.1(2)
O1 C5 C13 C18 8.7(3)
N1 C19 C20 C21 -74.0(3)
N1 C19 C20 C25 106.6(2)
C1 O1 C5 C4 -43.2(2)
C1 O1 C5 C6 79.2(2)
C1 O1 C5 C13 -161.87(18)
C1 C2 C3 C4 16.9(3)
C1 C2 C3 C7 141.9(2)
C2 C1 C006 O2 5.8(3)
C2 C1 C006 N1 -173.9(2)
C2 C3 C4 C5 -45.4(2)
C2 C3 C7 C8 116.2(2)
C2 C3 C7 C12 -65.8(3)
C3 C4 C5 O1 59.6(2)
C3 C4 C5 C6 -59.0(2)
C3 C4 C5 C13 175.34(17)
C3 C7 C8 C9 177.7(2)
C3 C7 C12 C11 -177.9(2)
C4 C3 C7 C8 -121.0(2)
C4 C3 C7 C12 57.0(3)
C4 C5 C13 C14 71.5(3)
C4 C5 C13 C18 -108.7(2)
C5 O1 C1 C2 15.8(3)
C5 O1 C1 C006 -162.59(17)
C5 C13 C14 C15 177.5(2)
C5 C13 C18 C17 -177.4(2)
C006 N1 C19 C20 -102.2(3)
C006 C1 C2 C3 176.49(19)
C6 C5 C13 C14 -55.1(3)
C6 C5 C13 C18 124.6(2)
C7 C3 C4 C5 -171.26(17)
C7 C8 C9 C10 -0.1(4)
C8 C7 C12 C11 0.1(4)
C8 C9 C10 C11 0.8(4)
C9 C10 C11 C12 -1.1(4)
C10 C11 C12 C7 0.6(4)
C12 C7 C8 C9 -0.4(3)
C13 C14 C15 C16 0.2(5)
C14 C13 C18 C17 2.3(4)
C14 C15 C16 C17 2.0(5)
C15 C16 C17 C18 -2.0(4)
C16 C17 C18 C13 -0.2(4)
C18 C13 C14 C15 -2.3(4)
C19 N1 C006 O2 4.4(3)
C19 N1 C006 C1 -175.93(18)
C19 C20 C21 C22 179.84(18)
C19 C20 C25 C24 -179.8(2)
C20 C21 C22 C23 0.1(4)
C21 C20 C25 C24 0.8(3)
C21 C22 C23 C24 0.5(4)
C22 C23 C24 C25 -0.4(4)
C23 C24 C25 C20 -0.2(4)
C25 C20 C21 C22 -0.7(3)
